data_4036474
loop_
_publ_author_name
'Han, Wenyong'
'Zhou, Xiaojian'
'Yang, Siyi'
'Xiang, Guangyan'
'Cui, Baodong'
'Chen, Yongzheng'

_publ_section_title
;
 Palladium-Catalyzed Nucleophilic Substitution/C-H
 Activation/Aromatization Cascade Reaction: One Approach To Construct
 6-Unsubstituted Phenanthridines.
;
_journal_issue 22
_journal_name_full 'The Journal of organic chemistry'
_journal_page_first 11580
_journal_page_last 11587
_journal_paper_doi 10.1021/acs.joc.5b02145
_journal_volume 80
_journal_year 2015
_chemical_formula_sum 'C17 H11 N'
_chemical_formula_weight 229.27
_space_group_IT_number 14
_space_group_name_Hall '-P 2yn'
_space_group_name_H-M_alt 'P 1 21/n 1'
_symmetry_cell_setting monoclinic
_symmetry_space_group_name_H-M 'P 1 21/n 1'
_atom_sites_solution_hydrogens geom
_atom_sites_solution_primary direct
_atom_sites_solution_secondary difmap
_audit_creation_method SHELXL-97
_cell_angle_alpha 90.00
_cell_angle_beta 98.661(3)
_cell_angle_gamma 90.00
_cell_formula_units_Z 2
_cell_length_a 7.1014(8)
_cell_length_b 4.5936(5)
_cell_length_c 17.649(2)
_cell_measurement_reflns_used 930
_cell_measurement_temperature 296(2)
_cell_measurement_theta_max 25.16
_cell_measurement_theta_min 2.33
_cell_volume 569.16(11)
_computing_structure_refinement 'SHELXL-97 (Sheldrick, 1997)'
_computing_structure_solution 'SHELXS-97 (Sheldrick, 1990)'
_diffrn_ambient_temperature 296(2)
_diffrn_measured_fraction_theta_full 0.998
_diffrn_measured_fraction_theta_max 0.998
_diffrn_measurement_device_type CCD
_diffrn_radiation_monochromator graphite
_diffrn_radiation_source 'fine-focus sealed tube'
_diffrn_radiation_type MoK\a
_diffrn_radiation_wavelength 0.71073
_diffrn_reflns_av_R_equivalents 0.0196
_diffrn_reflns_av_sigmaI/netI 0.0184
_diffrn_reflns_limit_h_max 8
_diffrn_reflns_limit_h_min -6
_diffrn_reflns_limit_k_max 5
_diffrn_reflns_limit_k_min -5
_diffrn_reflns_limit_l_max 21
_diffrn_reflns_limit_l_min -20
_diffrn_reflns_number 3539
_diffrn_reflns_theta_full 25.34
_diffrn_reflns_theta_max 25.34
_diffrn_reflns_theta_min 2.33
_exptl_absorpt_coefficient_mu 0.078
_exptl_absorpt_correction_T_max 0.9922
_exptl_absorpt_correction_T_min 0.9830
_exptl_absorpt_correction_type multi-scan
_exptl_absorpt_process_details sadabs
_exptl_crystal_colour colorless
_exptl_crystal_density_diffrn 1.338
_exptl_crystal_density_method 'not measured'
_exptl_crystal_description Block
_exptl_crystal_F_000 240
_exptl_crystal_size_max 0.22
_exptl_crystal_size_mid 0.20
_exptl_crystal_size_min 0.10
_refine_diff_density_max 0.090
_refine_diff_density_min -0.124
_refine_diff_density_rms 0.029
_refine_ls_extinction_method none
_refine_ls_goodness_of_fit_ref 1.076
_refine_ls_hydrogen_treatment mixed
_refine_ls_matrix_type full
_refine_ls_number_parameters 82
_refine_ls_number_reflns 1042
_refine_ls_number_restraints 0
_refine_ls_restrained_S_all 1.076
_refine_ls_R_factor_all 0.0506
_refine_ls_R_factor_gt 0.0376
_refine_ls_shift/su_max 0.001
_refine_ls_shift/su_mean 0.000
_refine_ls_structure_factor_coef Fsqd
_refine_ls_weighting_details 'calc w=1/[\s^2^(Fo^2^)+(0.0503P)^2^+0.0462P] where P=(Fo^2^+2Fc^2^)/3'
_refine_ls_weighting_scheme calc
_refine_ls_wR_factor_gt 0.0956
_refine_ls_wR_factor_ref 0.1043
_reflns_number_gt 795
_reflns_number_total 1042
_reflns_threshold_expression >2sigma(I)
_cod_data_source_file jo5b02145_si_002.cif
_cod_data_source_block 1
_cod_depositor_comments
;
The following automatic conversions were performed:

data item '_symmetry_cell_setting' value 'Monoclinic' was changed to
'monoclinic' in accordance with the
/home/saulius/struct/COD-crude-data/automatic-downloads/DataCite-retrospective/ACS/depositions/lib/dictionaries/cif_core.dic
dictionary named 'cif_core.dic' version 2.4.2 last updated on
2011-04-26.

Automatic conversion script
Id: cif_fix_values 6909 2019-04-08 15:41:33Z antanas 
;
_cod_original_cell_volume 569.15(11)
_cod_original_sg_symbol_H-M P2(1)/n
_cod_database_code 4036474

loop_
_symmetry_equiv_pos_as_xyz
'x, y, z'
'-x+1/2, y+1/2, -z+1/2'
'-x, -y, -z'
'x-1/2, -y-1/2, z-1/2'

loop_
_atom_site_label
_atom_site_type_symbol
_atom_site_fract_x
_atom_site_fract_y
_atom_site_fract_z
_atom_site_U_iso_or_equiv
_atom_site_adp_type
_atom_site_occupancy
_atom_site_symmetry_multiplicity
_atom_site_calc_flag
_atom_site_refinement_flags
_atom_site_disorder_group
C1 C 0.4299(2) 0.5194(3) 0.32165(8) 0.0597(4) Uani 1 1 d . .
H1 H 0.3182 0.5597 0.2886 0.072 Uiso 1 1 calc R .
C2 C 0.5959(3) 0.6492(3) 0.31043(9) 0.0676(5) Uani 1 1 d . .
H2 H 0.5970 0.7783 0.2699 0.081 Uiso 1 1 calc R .
C3 C 0.7637(3) 0.5891(3) 0.35941(10) 0.0663(5) Uani 1 1 d . .
H3 H 0.8764 0.6787 0.3513 0.080 Uiso 1 1 calc R .
C4 C 0.7652(2) 0.3994(3) 0.41960(9) 0.0567(4) Uani 1 1 d . .
H4 H 0.8787 0.3611 0.4517 0.068 Uiso 1 1 calc R .
C5 C 0.59642(19) 0.2627(3) 0.43297(7) 0.0453(4) Uani 1 1 d . .
C6 C 0.4264(2) 0.3244(3) 0.38308(7) 0.0479(4) Uani 1 1 d . .
C7 C 0.58735(18) 0.0622(3) 0.49527(7) 0.0441(4) Uani 1 1 d . .
C8 C 0.75332(17) -0.0050(3) 0.54550(7) 0.0510(4) Uani 0.50 1 d P 1
H8 H 0.8690 0.0782 0.5388 0.061 Uiso 0.50 1 calc PR 1
N1 N 0.75332(17) -0.0050(3) 0.54550(7) 0.0510(4) Uani 0.50 1 d P 2
C9 C 0.2558(2) 0.1890(3) 0.39705(8) 0.0539(4) Uani 1 1 d . .
H9 H 0.1440 0.2310 0.3642 0.065 Uiso 1 1 calc R .

loop_
_atom_site_aniso_label
_atom_site_aniso_U_11
_atom_site_aniso_U_22
_atom_site_aniso_U_33
_atom_site_aniso_U_23
_atom_site_aniso_U_13
_atom_site_aniso_U_12
C1 0.0705(11) 0.0588(9) 0.0476(8) -0.0005(7) 0.0017(7) 0.0136(8)
C2 0.0906(13) 0.0588(9) 0.0546(9) 0.0031(7) 0.0149(9) 0.0043(9)
C3 0.0738(12) 0.0596(9) 0.0690(10) -0.0103(8) 0.0224(9) -0.0065(8)
C4 0.0534(9) 0.0586(9) 0.0570(9) -0.0122(7) 0.0041(7) 0.0057(7)
C5 0.0484(8) 0.0449(7) 0.0417(7) -0.0113(6) 0.0041(6) 0.0093(6)
C6 0.0536(8) 0.0484(8) 0.0401(7) -0.0086(6) 0.0026(6) 0.0116(6)
C7 0.0423(7) 0.0476(7) 0.0400(7) -0.0116(6) -0.0011(6) 0.0116(6)
C8 0.0429(7) 0.0615(8) 0.0463(7) -0.0049(6) -0.0004(6) 0.0076(6)
N1 0.0429(7) 0.0615(8) 0.0463(7) -0.0049(6) -0.0004(6) 0.0076(6)
C9 0.0468(8) 0.0655(9) 0.0460(8) -0.0042(7) -0.0044(6) 0.0145(7)

loop_
_atom_type_symbol
_atom_type_description
_atom_type_scat_dispersion_real
_atom_type_scat_dispersion_imag
_atom_type_scat_source
C C 0.0033 0.0016 'International Tables Vol C Tables 4.2.6.8 and 6.1.1.4'
H H 0.0000 0.0000 'International Tables Vol C Tables 4.2.6.8 and 6.1.1.4'
N N 0.0061 0.0033 'International Tables Vol C Tables 4.2.6.8 and 6.1.1.4'

loop_
_geom_angle_atom_site_label_1
_geom_angle_atom_site_label_2
_geom_angle_atom_site_label_3
_geom_angle
_geom_angle_site_symmetry_1
_geom_angle_site_symmetry_3
C2 C1 C6 120.42(15) . .
C1 C2 C3 120.15(15) . .
C4 C3 C2 120.87(16) . .
C3 C4 C5 120.44(14) . .
C4 C5 C6 118.49(13) . .
C4 C5 C7 123.41(13) . .
C6 C5 C7 118.10(13) . .
C1 C6 C5 119.63(14) . .
C1 C6 C9 121.88(13) . .
C5 C6 C9 118.49(13) . .
C8 C7 C7 120.79(16) . 3_656
C8 C7 C5 119.60(13) . .
C7 C7 C5 119.61(14) 3_656 .
C9 C8 C7 119.40(13) 3_656 .
N1 C9 C8 0.00(15) 3_656 3_656
N1 C9 C6 123.61(13) 3_656 .
C8 C9 C6 123.61(13) 3_656 .

loop_
_geom_bond_atom_site_label_1
_geom_bond_atom_site_label_2
_geom_bond_distance
_geom_bond_site_symmetry_2
C1 C2 1.361(2) .
C1 C6 1.410(2) .
C2 C3 1.390(2) .
C3 C4 1.373(2) .
C4 C5 1.404(2) .
C5 C6 1.4120(18) .
C5 C7 1.4430(19) .
C6 C9 1.416(2) .
C7 C8 1.3986(17) .
C7 C7 1.399(3) 3_656
C8 C9 1.3288(18) 3_656
C9 N1 1.3288(18) 3_656
C9 C8 1.3288(18) 3_656
